data_7056419
loop_
_publ_author_name
'Shen, Yenan'
'Zou, Lei'
'Wang, Qiaochun'

_publ_section_title
;
 Template-directed synthesis of cucurbituril analogues using propanediurea
 as building block
;
_journal_name_full 'New J. Chem.'
_journal_paper_doi 10.1039/C7NJ01669G
_journal_year 2017
_chemical_formula_sum 'C35 H68 Ba2 Cl4 N20 O24'
_chemical_formula_weight 1569.57
_space_group_crystal_system orthorhombic
_space_group_IT_number 62
_space_group_name_Hall '-P 2ac 2n'
_space_group_name_H-M_alt 'P n m a'
_symmetry_space_group_name_Hall '-P 2ac 2n'
_symmetry_space_group_name_H-M 'P n m a'
_atom_sites_solution_hydrogens geom
_audit_creation_method SHELXL-2014/7
_audit_update_record
;
2017-06-14 deposited with the CCDC.
2017-07-11 downloaded from the CCDC.
;
_cell_angle_alpha 90
_cell_angle_beta 90
_cell_angle_gamma 90
_cell_formula_units_Z 4
_cell_length_a 19.356(3)
_cell_length_b 11.1923(16)
_cell_length_c 26.552(4)
_cell_measurement_reflns_used 9964
_cell_measurement_temperature 223(2)
_cell_measurement_theta_max 27.54
_cell_measurement_theta_min 2.24
_cell_volume 5752.2(15)
_computing_cell_refinement 'Bruker SAINT'
_computing_data_collection 'Bruker APEX2'
_computing_data_reduction 'Bruker SAINT'
_computing_molecular_graphics 'Bruker SHELXTL'
_computing_publication_material 'Bruker SHELXTL'
_computing_structure_refinement 'SHELXL-2014/7 (Sheldrick, 2014)'
_computing_structure_solution 'SHELXS-97 (Sheldrick, 2008)'
_diffrn_ambient_temperature 223(2)
_diffrn_measured_fraction_theta_full 0.997
_diffrn_measured_fraction_theta_max 0.997
_diffrn_measurement_device_type 'Bruker APEX-II CCD'
_diffrn_measurement_method '\f and \w scans'
_diffrn_radiation_type MoK\a
_diffrn_radiation_wavelength 0.71073
_diffrn_reflns_av_R_equivalents 0.0365
_diffrn_reflns_av_unetI/netI 0.0285
_diffrn_reflns_Laue_measured_fraction_full 0.997
_diffrn_reflns_Laue_measured_fraction_max 0.997
_diffrn_reflns_limit_h_max 25
_diffrn_reflns_limit_h_min -22
_diffrn_reflns_limit_k_max 14
_diffrn_reflns_limit_k_min -14
_diffrn_reflns_limit_l_max 30
_diffrn_reflns_limit_l_min -34
_diffrn_reflns_number 37628
_diffrn_reflns_point_group_measured_fraction_full 0.997
_diffrn_reflns_point_group_measured_fraction_max 0.997
_diffrn_reflns_theta_full 25.242
_diffrn_reflns_theta_max 27.585
_diffrn_reflns_theta_min 1.534
_exptl_absorpt_coefficient_mu 1.643
_exptl_absorpt_correction_T_max 0.746
_exptl_absorpt_correction_T_min 0.492
_exptl_absorpt_correction_type multi-scan
_exptl_absorpt_process_details sadabs
_exptl_crystal_colour colourless
_exptl_crystal_density_diffrn 1.812
_exptl_crystal_description block
_exptl_crystal_F_000 3160
_exptl_crystal_size_max 0.780
_exptl_crystal_size_mid 0.400
_exptl_crystal_size_min 0.200
_refine_diff_density_max 2.255
_refine_diff_density_min -0.636
_refine_diff_density_rms 0.152
_refine_ls_extinction_method none
_refine_ls_goodness_of_fit_ref 1.199
_refine_ls_hydrogen_treatment constr
_refine_ls_matrix_type full
_refine_ls_number_parameters 446
_refine_ls_number_reflns 6994
_refine_ls_number_restraints 60
_refine_ls_restrained_S_all 1.203
_refine_ls_R_factor_all 0.0647
_refine_ls_R_factor_gt 0.0563
_refine_ls_shift/su_max 0.003
_refine_ls_shift/su_mean 0.000
_refine_ls_structure_factor_coef Fsqd
_refine_ls_weighting_details 'w=1/[\s^2^(Fo^2^)+(0.0554P)^2^+38.3821P] where P=(Fo^2^+2Fc^2^)/3'
_refine_ls_weighting_scheme calc
_refine_ls_wR_factor_gt 0.1527
_refine_ls_wR_factor_ref 0.1577
_reflns_Friedel_coverage 0.000
_reflns_number_gt 6102
_reflns_number_total 6994
_reflns_threshold_expression 'I > 2\s(I)'
_cod_data_source_file c7nj01669g2.cif
_cod_data_source_block mo_70322aa
_cod_original_cell_volume 5752.3(14)
_cod_database_code 7056419
_shelx_shelxl_version_number 2014/7
_shelx_space_group_comment
; 
The symmetry employed for this shelxl refinement is uniquely defined 
by the following loop, which should always be used as a source of 
symmetry information in preference to the above space-group names. 
They are only intended as comments. 
;
_shelx_estimated_absorpt_t_min 0.361
_shelx_estimated_absorpt_t_max 0.735

loop_
_space_group_symop_operation_xyz
'x, y, z'
'-x+1/2, -y, z+1/2'
'-x, y+1/2, -z'
'x+1/2, -y+1/2, -z+1/2'
'-x, -y, -z'
'x-1/2, y, -z-1/2'
'x, -y-1/2, z'
'-x-1/2, y-1/2, z-1/2'

loop_
_atom_site_label
_atom_site_type_symbol
_atom_site_fract_x
_atom_site_fract_y
_atom_site_fract_z
_atom_site_U_iso_or_equiv
_atom_site_adp_type
_atom_site_occupancy
_atom_site_site_symmetry_order
_atom_site_calc_flag
_atom_site_refinement_flags_posn
_atom_site_refinement_flags_adp
_atom_site_refinement_flags_occupancy
Ba1 Ba 0.74310(2) 1.04419(3) 0.44581(2) 0.02391(12) Uani 1 1 d . . .
Cl1 Cl 0.74530(12) 0.7500 0.44659(9) 0.0401(5) Uani 1 2 d S T P
Cl2 Cl 0.63689(11) 0.2500 0.61019(9) 0.0395(5) Uani 1 2 d S T P
Cl3 Cl 0.8867(4) 0.1434(15) 0.66312(17) 0.033(3) Uani 0.38(2) 1 d . U P
N1 N 0.7058(2) 0.8586(4) 0.58829(16) 0.0213(8) Uani 1 1 d . . .
N2 N 0.8264(2) 0.8592(4) 0.58008(17) 0.0235(9) Uani 1 1 d . . .
N3 N 0.9205(2) 0.8593(4) 0.51845(17) 0.0235(9) Uani 1 1 d . . .
N4 N 0.9451(2) 0.8593(4) 0.43170(17) 0.0227(9) Uani 1 1 d . . .
N5 N 0.8922(2) 0.8594(4) 0.34719(16) 0.0234(9) Uani 1 1 d . . .
N6 N 0.7864(2) 0.8591(4) 0.30441(16) 0.0222(9) Uani 1 1 d . . .
N7 N 0.6599(2) 0.8591(4) 0.31374(16) 0.0219(9) Uani 1 1 d . . .
N8 N 0.5691(2) 0.8584(4) 0.37194(16) 0.0207(8) Uani 1 1 d . . .
N9 N 0.5436(2) 0.8595(4) 0.46268(15) 0.0188(8) Uani 1 1 d . . .
N10 N 0.5945(2) 0.8590(4) 0.54297(15) 0.0189(8) Uani 1 1 d . . .
O1 O 0.7610(2) 1.0066(4) 0.54520(15) 0.0280(8) Uani 1 1 d . . .
O2 O 0.88032(19) 1.0058(3) 0.46729(14) 0.0267(8) Uani 1 1 d . . .
O3 O 0.81372(19) 1.0072(3) 0.35935(14) 0.0271(8) Uani 1 1 d . . .
O4 O 0.65062(19) 1.0047(3) 0.37269(14) 0.0264(8) Uani 1 1 d . . .
O5 O 0.61676(19) 1.0077(3) 0.48683(13) 0.0234(7) Uani 1 1 d . . .
O6 O 0.8298(4) 1.2500 0.4426(4) 0.065(3) Uani 1 2 d S TU P
O7 O 0.7049(5) 1.2500 0.5028(3) 0.0514(19) Uani 1 2 d S TU P
O8 O 0.6954(7) 1.2500 0.3843(4) 0.093(4) Uani 1 2 d S TU P
C1 C 0.7640(3) 0.9119(5) 0.5697(2) 0.0231(10) Uani 1 1 d . . .
C2 C 0.8316(4) 0.7500 0.6103(3) 0.0273(16) Uani 1 2 d S T P
H2 H 0.8766 0.7500 0.6280 0.033 Uiso 1 2 calc R U P
C3 C 0.7744(4) 0.7500 0.6491(3) 0.0271(16) Uani 1 2 d S T P
H3A H 0.7772 0.6788 0.6705 0.033 Uiso 0.5 1 calc R U P
H3B H 0.7772 0.8212 0.6705 0.033 Uiso 0.5 1 calc R U P
C4 C 0.7083(4) 0.7500 0.6190(3) 0.0233(15) Uani 1 2 d S T P
H4 H 0.6685 0.7500 0.6425 0.028 Uiso 1 2 calc R U P
C5 C 0.8899(3) 0.9154(5) 0.5622(2) 0.0265(11) Uani 1 1 d . . .
H5A H 0.8800 0.9991 0.5541 0.032 Uiso 1 1 calc R U .
H5B H 0.9238 0.9147 0.5896 0.032 Uiso 1 1 calc R U .
C6 C 0.9128(3) 0.9121(5) 0.4722(2) 0.0219(10) Uani 1 1 d . . .
C7 C 0.9858(4) 0.7500 0.4371(3) 0.0253(15) Uani 1 2 d S T P
H7 H 1.0222 0.7500 0.4109 0.030 Uiso 1 2 calc R U P
C8 C 1.0201(4) 0.7500 0.4879(3) 0.0277(16) Uani 1 2 d S T P
H8A H 1.0490 0.8212 0.4921 0.033 Uiso 0.5 1 calc R U P
H8B H 1.0490 0.6788 0.4921 0.033 Uiso 0.5 1 calc R U P
C9 C 0.9610(4) 0.7500 0.5254(3) 0.0251(15) Uani 1 2 d S T P
H9 H 0.9805 0.7500 0.5598 0.030 Uiso 1 2 calc R U P
C10 C 0.9404(3) 0.9153(5) 0.3823(2) 0.0253(11) Uani 1 1 d . . .
H10A H 0.9865 0.9151 0.3670 0.030 Uiso 1 1 calc R U .
H10B H 0.9267 0.9989 0.3869 0.030 Uiso 1 1 calc R U .
C11 C 0.8293(3) 0.9131(5) 0.33820(19) 0.0226(10) Uani 1 1 d . . .
C12 C 0.8060(4) 0.7500 0.2775(3) 0.0252(15) Uani 1 2 d S T P
H12 H 0.7828 0.7500 0.2443 0.030 Uiso 1 2 calc R U P
C13 C 0.8832(4) 0.7500 0.2689(3) 0.0288(17) Uani 1 2 d S T P
H13A H 0.8975 0.6788 0.2502 0.035 Uiso 0.5 1 calc R U P
H13B H 0.8975 0.8212 0.2502 0.035 Uiso 0.5 1 calc R U P
C14 C 0.9139(4) 0.7500 0.3211(3) 0.0237(15) Uani 1 2 d S T P
H14 H 0.9648 0.7500 0.3182 0.028 Uiso 1 2 calc R U P
C15 C 0.7213(3) 0.9163(5) 0.29208(19) 0.0254(11) Uani 1 1 d . . .
H15A H 0.7163 0.9179 0.2554 0.031 Uiso 1 1 calc R U .
H15B H 0.7230 0.9994 0.3037 0.031 Uiso 1 1 calc R U .
C16 C 0.6282(3) 0.9117(5) 0.35405(19) 0.0210(10) Uani 1 1 d . . .
C17 C 0.5403(4) 0.7500 0.3499(3) 0.0224(14) Uani 1 2 d S T P
H17 H 0.4897 0.7500 0.3549 0.027 Uiso 1 2 calc R U P
C18 C 0.5556(4) 0.7500 0.2941(3) 0.0288(16) Uani 1 2 d S T P
H18A H 0.5361 0.6788 0.2780 0.035 Uiso 0.5 1 calc R U P
H18B H 0.5361 0.8212 0.2780 0.035 Uiso 0.5 1 calc R U P
C19 C 0.6333(4) 0.7500 0.2903(3) 0.0255(15) Uani 1 2 d S T P
H19 H 0.6464 0.7500 0.2543 0.031 Uiso 1 2 calc R U P
C20 C 0.5322(3) 0.9148(5) 0.41399(19) 0.0218(10) Uani 1 1 d . . .
H20A H 0.5463 0.9987 0.4160 0.026 Uiso 1 1 calc R U .
H20B H 0.4826 0.9132 0.4067 0.026 Uiso 1 1 calc R U .
C21 C 0.5870(2) 0.9128(4) 0.49669(18) 0.0185(9) Uani 1 1 d . . .
C22 C 0.5572(4) 0.7500 0.5566(3) 0.0225(14) Uani 1 2 d S T P
H22 H 0.5492 0.7500 0.5934 0.027 Uiso 1 2 calc R U P
C23 C 0.4880(4) 0.7500 0.5302(3) 0.0230(15) Uani 1 2 d S T P
H23A H 0.4613 0.6788 0.5393 0.028 Uiso 0.5 1 calc R U P
H23B H 0.4613 0.8212 0.5393 0.028 Uiso 0.5 1 calc R U P
C24 C 0.5049(4) 0.7500 0.4748(3) 0.0227(15) Uani 1 2 d S T P
H24 H 0.4612 0.7500 0.4554 0.027 Uiso 1 2 calc R U P
C25 C 0.6387(3) 0.9160(5) 0.58079(19) 0.0221(10) Uani 1 1 d . . .
H25A H 0.6464 0.9993 0.5708 0.026 Uiso 1 1 calc R U .
H25B H 0.6140 0.9169 0.6130 0.026 Uiso 1 1 calc R U .
O9 O 0.8295(4) 0.2500 0.5586(3) 0.060(2) Uani 1 2 d S T P
O10 O 0.7266(3) 0.0779(5) 0.6723(2) 0.0581(14) Uani 1 1 d . . .
O11 O 0.5073(6) 0.9009(12) 0.6853(4) 0.175(6) Uani 1 1 d . U .
O12 O 0.7027(13) 0.7500 0.7867(7) 0.176(8) Uani 1 2 d S TU P
O13 O 0.6460(4) 0.9176(8) 0.7231(4) 0.106(3) Uani 1 1 d . . .
O15 O 0.6519(11) 0.2500 0.2694(7) 0.172(8) Uani 1 2 d S T P
O14 O 0.5626(8) 0.0717(12) 0.2214(5) 0.178(6) Uani 1 1 d . . .
Cl4 Cl 0.0328(4) 0.7500 0.6466(2) 0.0782(17) Uani 0.6 2 d S TU P
Cl3' Cl 0.871(2) 0.088(5) 0.6637(7) 0.044(9) Uani 0.12(2) 1 d . U P
Cl4A Cl -0.0186(9) 0.7500 0.6687(7) 0.080(5) Uani 0.2 2 d S TU P
Cl4B Cl 0.1208(9) 0.7500 0.6475(8) 0.083(5) Uani 0.2 2 d S TU P

loop_
_atom_site_aniso_label
_atom_site_aniso_U_11
_atom_site_aniso_U_22
_atom_site_aniso_U_33
_atom_site_aniso_U_23
_atom_site_aniso_U_13
_atom_site_aniso_U_12
Ba1 0.02864(18) 0.01570(17) 0.02740(18) -0.00199(11) 0.00415(12) -0.00215(11)
Cl1 0.0525(13) 0.0209(9) 0.0469(13) 0.000 0.0017(10) 0.000
Cl2 0.0297(10) 0.0463(13) 0.0425(12) 0.000 -0.0044(9) 0.000
Cl3 0.031(3) 0.043(6) 0.025(2) 0.001(2) 0.0082(15) 0.007(3)
N1 0.027(2) 0.018(2) 0.018(2) -0.0005(16) -0.0019(16) 0.0009(17)
N2 0.025(2) 0.023(2) 0.023(2) -0.0019(18) -0.0018(17) -0.0031(17)
N3 0.024(2) 0.022(2) 0.024(2) -0.0040(18) -0.0019(17) -0.0004(17)
N4 0.020(2) 0.022(2) 0.026(2) -0.0013(17) 0.0020(16) -0.0006(17)
N5 0.023(2) 0.023(2) 0.024(2) 0.0007(17) 0.0022(17) -0.0024(17)
N6 0.024(2) 0.023(2) 0.019(2) 0.0028(17) 0.0043(16) 0.0001(17)
N7 0.022(2) 0.028(2) 0.0164(19) 0.0036(17) 0.0017(15) -0.0003(17)
N8 0.0210(19) 0.022(2) 0.020(2) 0.0002(17) 0.0017(16) 0.0008(16)
N9 0.0225(19) 0.018(2) 0.0163(19) 0.0012(16) 0.0015(15) 0.0002(16)
N10 0.025(2) 0.018(2) 0.0142(19) -0.0006(15) 0.0018(15) 0.0001(16)
O1 0.034(2) 0.0190(18) 0.031(2) -0.0001(16) 0.0025(16) 0.0012(15)
O2 0.0307(19) 0.0200(18) 0.029(2) -0.0001(15) -0.0009(15) 0.0007(15)
O3 0.0290(19) 0.0235(19) 0.029(2) 0.0013(16) 0.0025(15) 0.0009(15)
O4 0.0293(19) 0.0211(18) 0.029(2) 0.0023(15) 0.0039(15) -0.0010(15)
O5 0.0291(18) 0.0176(17) 0.0236(18) 0.0017(14) 0.0028(14) -0.0010(14)
O6 0.044(4) 0.023(3) 0.128(8) 0.000 -0.025(4) 0.000
O7 0.097(6) 0.024(3) 0.033(3) 0.000 0.022(4) 0.000
O8 0.188(11) 0.027(4) 0.064(6) 0.000 -0.044(6) 0.000
C1 0.028(2) 0.019(2) 0.022(2) -0.0063(19) -0.0021(19) 0.000(2)
C2 0.033(4) 0.029(4) 0.020(4) 0.000 -0.012(3) 0.000
C3 0.034(4) 0.031(4) 0.016(3) 0.000 -0.004(3) 0.000
C4 0.035(4) 0.023(4) 0.012(3) 0.000 0.003(3) 0.000
C5 0.030(3) 0.027(3) 0.023(3) -0.006(2) -0.003(2) -0.006(2)
C6 0.020(2) 0.018(2) 0.028(3) -0.002(2) -0.0020(19) -0.0055(18)
C7 0.020(3) 0.021(4) 0.034(4) 0.000 0.002(3) 0.000
C8 0.017(3) 0.030(4) 0.036(4) 0.000 -0.003(3) 0.000
C9 0.021(3) 0.024(4) 0.030(4) 0.000 -0.007(3) 0.000
C10 0.021(2) 0.021(2) 0.034(3) 0.000(2) 0.004(2) -0.0046(19)
C11 0.026(2) 0.022(2) 0.020(2) 0.005(2) 0.0071(19) -0.0027(19)
C12 0.031(4) 0.029(4) 0.016(3) 0.000 0.006(3) 0.000
C13 0.033(4) 0.035(4) 0.018(4) 0.000 0.012(3) 0.000
C14 0.020(3) 0.029(4) 0.022(4) 0.000 0.007(3) 0.000
C15 0.029(3) 0.029(3) 0.018(2) 0.008(2) 0.0043(19) 0.003(2)
C16 0.023(2) 0.020(2) 0.020(2) 0.0045(19) -0.0016(18) 0.0037(19)
C17 0.021(3) 0.027(4) 0.018(3) 0.000 -0.004(3) 0.000
C18 0.030(4) 0.038(5) 0.018(4) 0.000 -0.004(3) 0.000
C19 0.029(4) 0.035(4) 0.013(3) 0.000 -0.001(3) 0.000
C20 0.024(2) 0.022(2) 0.020(2) 0.0027(19) 0.0011(18) 0.0077(19)
C21 0.020(2) 0.015(2) 0.020(2) -0.0004(18) 0.0050(18) 0.0039(18)
C22 0.026(3) 0.021(3) 0.021(3) 0.000 0.007(3) 0.000
C23 0.021(3) 0.020(3) 0.028(4) 0.000 0.008(3) 0.000
C24 0.019(3) 0.019(3) 0.030(4) 0.000 0.006(3) 0.000
C25 0.030(3) 0.018(2) 0.017(2) -0.0048(19) 0.0028(19) 0.002(2)
O9 0.035(4) 0.089(6) 0.055(5) 0.000 0.005(3) 0.000
O10 0.076(4) 0.057(3) 0.042(3) -0.006(3) -0.014(3) 0.006(3)
O11 0.141(8) 0.250(13) 0.132(8) 0.142(9) 0.066(7) 0.081(9)
O12 0.29(2) 0.087(10) 0.152(14) 0.000 -0.032(15) 0.000
O13 0.095(6) 0.108(6) 0.116(7) 0.010(6) 0.015(5) -0.022(5)
O15 0.23(2) 0.145(14) 0.145(15) 0.000 0.098(14) 0.000
O14 0.229(14) 0.154(10) 0.150(10) -0.027(9) 0.031(10) 0.089(10)
Cl4 0.100(5) 0.069(3) 0.066(3) 0.000 -0.027(3) 0.000
Cl3' 0.043(11) 0.05(2) 0.042(8) -0.002(8) 0.016(7) 0.012(13)
Cl4A 0.046(8) 0.119(15) 0.074(11) 0.000 0.002(8) 0.000
Cl4B 0.056(9) 0.087(12) 0.104(14) 0.000 0.017(9) 0.000

loop_
_atom_type_symbol
_atom_type_description
_atom_type_scat_dispersion_real
_atom_type_scat_dispersion_imag
_atom_type_scat_source
C C 0.0033 0.0016 'International Tables Vol C Tables 4.2.6.8 and 6.1.1.4'
H H 0.0000 0.0000 'International Tables Vol C Tables 4.2.6.8 and 6.1.1.4'
N N 0.0061 0.0033 'International Tables Vol C Tables 4.2.6.8 and 6.1.1.4'
O O 0.0106 0.0060 'International Tables Vol C Tables 4.2.6.8 and 6.1.1.4'
Cl Cl 0.1484 0.1585 'International Tables Vol C Tables 4.2.6.8 and 6.1.1.4'
Ba Ba -0.3244 2.2819 'International Tables Vol C Tables 4.2.6.8 and 6.1.1.4'

loop_
_geom_angle_atom_site_label_1
_geom_angle_atom_site_label_2
_geom_angle_atom_site_label_3
_geom_angle
_geom_angle_site_symmetry_1
_geom_angle_site_symmetry_3
O4 Ba1 O1 140.39(12) . .
O4 Ba1 O3 72.36(11) . .
O1 Ba1 O3 137.94(12) . .
O4 Ba1 O5 70.31(11) . .
O1 Ba1 O5 72.47(11) . .
O3 Ba1 O5 140.79(11) . .
O4 Ba1 O2 140.37(11) . .
O1 Ba1 O2 69.40(11) . .
O3 Ba1 O2 70.37(11) . .
O5 Ba1 O2 139.92(11) . .
O4 Ba1 O6 120.37(19) . .
O1 Ba1 O6 94.6(2) . .
O3 Ba1 O6 78.5(2) . .
O5 Ba1 O6 131.72(18) . .
O2 Ba1 O6 64.14(15) . .
O4 Ba1 O7 110.2(2) . .
O1 Ba1 O7 68.91(15) . .
O3 Ba1 O7 134.82(14) . .
O5 Ba1 O7 71.00(17) . .
O2 Ba1 O7 105.5(2) . .
O6 Ba1 O7 61.1(2) . .
O4 Ba1 O8 61.41(18) . .
O1 Ba1 O8 134.38(19) . .
O3 Ba1 O8 79.0(2) . .
O5 Ba1 O8 93.3(3) . .
O2 Ba1 O8 122.4(3) . .
O6 Ba1 O8 62.7(3) . .
O7 Ba1 O8 65.5(2) . .
O4 Ba1 Cl1 81.26(9) . .
O1 Ba1 Cl1 80.56(10) . .
O3 Ba1 Cl1 81.11(9) . .
O5 Ba1 Cl1 81.85(9) . .
O2 Ba1 Cl1 80.21(9) . .
O6 Ba1 Cl1 143.16(13) . .
O7 Ba1 Cl1 143.83(11) . .
O8 Ba1 Cl1 141.50(15) . .
O4 Ba1 Ba1 99.51(8) . 7_585
O1 Ba1 Ba1 98.98(9) . 7_585
O3 Ba1 Ba1 98.82(8) . 7_585
O5 Ba1 Ba1 98.68(8) . 7_585
O2 Ba1 Ba1 98.99(8) . 7_585
O6 Ba1 Ba1 36.12(13) . 7_585
O7 Ba1 Ba1 36.17(11) . 7_585
O8 Ba1 Ba1 39.17(14) . 7_585
Cl1 Ba1 Ba1 179.18(4) . 7_585
Ba1 Cl1 Ba1 178.35(9) 7_575 .
Cl3' Cl3 Cl3 153.2(18) . 7_565
C1 N1 C25 119.4(4) . .
C1 N1 C4 122.5(5) . .
C25 N1 C4 118.0(5) . .
C1 N2 C5 119.4(5) . .
C1 N2 C2 121.9(5) . .
C5 N2 C2 118.7(5) . .
C6 N3 C5 119.2(5) . .
C6 N3 C9 122.0(5) . .
C5 N3 C9 118.7(5) . .
C6 N4 C10 119.3(4) . .
C6 N4 C7 121.8(5) . .
C10 N4 C7 118.8(5) . .
C11 N5 C10 119.2(4) . .
C11 N5 C14 122.3(5) . .
C10 N5 C14 118.5(5) . .
C11 N6 C15 118.8(4) . .
C11 N6 C12 122.1(5) . .
C15 N6 C12 118.9(5) . .
C16 N7 C19 122.3(5) . .
C16 N7 C15 118.9(4) . .
C19 N7 C15 118.8(5) . .
C16 N8 C17 122.7(5) . .
C16 N8 C20 118.8(4) . .
C17 N8 C20 118.5(5) . .
C21 N9 C20 119.7(4) . .
C21 N9 C24 122.1(5) . .
C20 N9 C24 118.2(5) . .
C21 N10 C22 122.2(5) . .
C21 N10 C25 118.9(4) . .
C22 N10 C25 118.8(5) . .
C1 O1 Ba1 130.6(3) . .
C6 O2 Ba1 130.4(3) . .
C11 O3 Ba1 130.0(3) . .
C16 O4 Ba1 131.8(3) . .
C21 O5 Ba1 129.5(3) . .
Ba1 O6 Ba1 107.8(3) . 7_585
Ba1 O7 Ba1 107.7(2) . 7_585
Ba1 O8 Ba1 101.7(3) 7_585 .
O1 C1 N1 121.6(5) . .
O1 C1 N2 120.7(5) . .
N1 C1 N2 117.7(5) . .
N2 C2 N2 113.0(6) . 7_575
N2 C2 C3 108.8(4) . .
N2 C2 C3 108.8(4) 7_575 .
C4 C3 C2 105.1(6) . .
N1 C4 N1 112.2(5) . 7_575
N1 C4 C3 108.8(4) . .
N1 C4 C3 108.8(4) 7_575 .
N3 C5 N2 114.8(4) . .
O2 C6 N3 121.2(5) . .
O2 C6 N4 121.1(5) . .
N3 C6 N4 117.7(5) . .
N4 C7 N4 113.5(6) . 7_575
N4 C7 C8 109.1(4) . .
N4 C7 C8 109.1(4) 7_575 .
C7 C8 C9 104.8(6) . .
N3 C9 N3 113.2(6) 7_575 .
N3 C9 C8 108.8(4) 7_575 .
N3 C9 C8 108.8(4) . .
N4 C10 N5 115.5(4) . .
O3 C11 N6 122.0(5) . .
O3 C11 N5 120.6(5) . .
N6 C11 N5 117.3(5) . .
N6 C12 N6 112.9(6) . 7_575
N6 C12 C13 109.3(4) . .
N6 C12 C13 109.3(4) 7_575 .
C14 C13 C12 104.6(6) . .
N5 C14 N5 113.1(6) . 7_575
N5 C14 C13 108.7(4) . .
N5 C14 C13 108.7(4) 7_575 .
N6 C15 N7 115.0(4) . .
O4 C16 N7 121.3(5) . .
O4 C16 N8 121.4(5) . .
N7 C16 N8 117.2(5) . .
N8 C17 N8 112.6(6) . 7_575
N8 C17 C18 108.6(4) . .
N8 C17 C18 108.7(4) 7_575 .
C19 C18 C17 105.1(6) . .
N7 C19 N7 113.1(6) 7_575 .
N7 C19 C18 108.8(4) 7_575 .
N7 C19 C18 108.8(4) . .
N9 C20 N8 114.9(4) . .
O5 C21 N9 121.4(4) . .
O5 C21 N10 121.0(5) . .
N9 C21 N10 117.6(4) . .
N10 C22 N10 112.9(6) 7_575 .
N10 C22 C23 108.9(4) 7_575 .
N10 C22 C23 108.9(4) . .
C24 C23 C22 105.1(6) . .
N9 C24 N9 112.8(5) . 7_575
N9 C24 C23 108.8(4) . .
N9 C24 C23 108.8(4) 7_575 .
N1 C25 N10 114.8(4) . .
Cl4A Cl4 Cl4B 148.7(13) . .

loop_
_geom_bond_atom_site_label_1
_geom_bond_atom_site_label_2
_geom_bond_distance
_geom_bond_site_symmetry_2
Ba1 O4 2.678(4) .
Ba1 O1 2.695(4) .
Ba1 O3 2.704(4) .
Ba1 O5 2.708(4) .
Ba1 O2 2.750(4) .
Ba1 O6 2.852(5) .
Ba1 O7 2.853(4) .
Ba1 O8 2.971(6) .
Ba1 Cl1 3.2930(6) .
Ba1 Ba1 4.6070(9) 7_585
Cl1 Ba1 3.2930(5) 7_575
Cl3 Cl3' 0.69(5) .
Cl3 Cl3 2.39(3) 7_565
N1 C1 1.366(7) .
N1 C25 1.463(6) .
N1 C4 1.464(6) .
N2 C1 1.373(7) .
N2 C5 1.460(7) .
N2 C2 1.465(6) .
N3 C6 1.372(7) .
N3 C5 1.447(7) .
N3 C9 1.465(6) .
N4 C6 1.377(7) .
N4 C10 1.456(7) .
N4 C7 1.463(6) .
N5 C11 1.379(7) .
N5 C10 1.459(7) .
N5 C14 1.468(6) .
N6 C11 1.364(7) .
N6 C15 1.451(7) .
N6 C12 1.465(6) .
N7 C16 1.367(6) .
N7 C19 1.464(6) .
N7 C15 1.467(7) .
N8 C16 1.374(6) .
N8 C17 1.458(6) .
N8 C20 1.468(6) .
N9 C21 1.370(6) .
N9 C20 1.450(6) .
N9 C24 1.472(5) .
N10 C21 1.376(6) .
N10 C22 1.464(6) .
N10 C25 1.465(6) .
O1 C1 1.244(7) .
O2 C6 1.229(6) .
O3 C11 1.230(7) .
O4 C16 1.232(7) .
O5 C21 1.236(6) .
O6 Ba1 2.852(5) 7_585
O7 Ba1 2.853(4) 7_585
O8 Ba1 2.971(6) 7_585
C2 N2 1.465(6) 7_575
C2 C3 1.513(11) .
C3 C4 1.509(11) .
C4 N1 1.464(6) 7_575
C7 N4 1.463(6) 7_575
C7 C8 1.502(11) .
C8 C9 1.516(11) .
C9 N3 1.465(6) 7_575
C12 N6 1.465(6) 7_575
C12 C13 1.510(11) .
C13 C14 1.507(11) .
C14 N5 1.468(6) 7_575
C17 N8 1.458(6) 7_575
C17 C18 1.510(10) .
C18 C19 1.508(11) .
C19 N7 1.464(6) 7_575
C22 N10 1.464(6) 7_575
C22 C23 1.510(10) .
C23 C24 1.508(10) .
C24 N9 1.472(5) 7_575
Cl4 Cl4A 1.155(18) .
Cl4 Cl4B 1.703(19) .

loop_
_geom_torsion_atom_site_label_1
_geom_torsion_atom_site_label_2
_geom_torsion_atom_site_label_3
_geom_torsion_atom_site_label_4
_geom_torsion
_geom_torsion_site_symmetry_1
_geom_torsion_site_symmetry_4
Ba1 O1 C1 N1 -87.8(6) . .
Ba1 O1 C1 N2 93.9(5) . .
C25 N1 C1 O1 -2.1(7) . .
C4 N1 C1 O1 -177.4(5) . .
C25 N1 C1 N2 176.2(4) . .
C4 N1 C1 N2 0.9(7) . .
C5 N2 C1 O1 0.2(7) . .
C2 N2 C1 O1 177.9(5) . .
C5 N2 C1 N1 -178.2(4) . .
C2 N2 C1 N1 -0.4(7) . .
C1 N2 C2 N2 88.6(7) . 7_575
C5 N2 C2 N2 -93.7(6) . 7_575
C1 N2 C2 C3 -32.4(7) . .
C5 N2 C2 C3 145.4(5) . .
N2 C2 C3 C4 61.8(4) . .
N2 C2 C3 C4 -61.8(4) 7_575 .
C1 N1 C4 N1 -88.9(7) . 7_575
C25 N1 C4 N1 95.8(6) . 7_575
C1 N1 C4 C3 31.6(7) . .
C25 N1 C4 C3 -143.7(5) . .
C2 C3 C4 N1 -61.3(4) . .
C2 C3 C4 N1 61.3(4) . 7_575
C6 N3 C5 N2 103.2(6) . .
C9 N3 C5 N2 -79.1(6) . .
C1 N2 C5 N3 -103.2(6) . .
C2 N2 C5 N3 79.0(6) . .
Ba1 O2 C6 N3 -91.9(5) . .
Ba1 O2 C6 N4 90.8(5) . .
C5 N3 C6 O2 -0.2(7) . .
C9 N3 C6 O2 -177.8(5) . .
C5 N3 C6 N4 177.2(4) . .
C9 N3 C6 N4 -0.4(7) . .
C10 N4 C6 O2 -0.2(7) . .
C7 N4 C6 O2 177.9(5) . .
C10 N4 C6 N3 -177.6(4) . .
C7 N4 C6 N3 0.6(7) . .
C6 N4 C7 N4 88.6(7) . 7_575
C10 N4 C7 N4 -93.2(7) . 7_575
C6 N4 C7 C8 -33.2(7) . .
C10 N4 C7 C8 144.9(5) . .
N4 C7 C8 C9 62.2(4) . .
N4 C7 C8 C9 -62.2(4) 7_575 .
C6 N3 C9 N3 -88.6(7) . 7_575
C5 N3 C9 N3 93.8(7) . 7_575
C6 N3 C9 C8 32.5(7) . .
C5 N3 C9 C8 -145.1(5) . .
C7 C8 C9 N3 61.9(4) . 7_575
C7 C8 C9 N3 -61.9(4) . .
C6 N4 C10 N5 -103.4(5) . .
C7 N4 C10 N5 78.4(6) . .
C11 N5 C10 N4 103.8(5) . .
C14 N5 C10 N4 -78.6(6) . .
Ba1 O3 C11 N6 88.1(6) . .
Ba1 O3 C11 N5 -93.4(5) . .
C15 N6 C11 O3 1.8(7) . .
C12 N6 C11 O3 177.2(5) . .
C15 N6 C11 N5 -176.8(4) . .
C12 N6 C11 N5 -1.4(7) . .
C10 N5 C11 O3 0.2(7) . .
C14 N5 C11 O3 -177.4(5) . .
C10 N5 C11 N6 178.8(4) . .
C14 N5 C11 N6 1.3(7) . .
C11 N6 C12 N6 90.0(7) . 7_575
C15 N6 C12 N6 -94.6(6) . 7_575
C11 N6 C12 C13 -31.8(7) . .
C15 N6 C12 C13 143.6(5) . .
N6 C12 C13 C14 62.0(4) . .
N6 C12 C13 C14 -62.0(4) 7_575 .
C11 N5 C14 N5 -88.8(7) . 7_575
C10 N5 C14 N5 93.6(6) . 7_575
C11 N5 C14 C13 32.1(7) . .
C10 N5 C14 C13 -145.5(5) . .
C12 C13 C14 N5 -61.8(4) . .
C12 C13 C14 N5 61.8(4) . 7_575
C11 N6 C15 N7 -106.5(5) . .
C12 N6 C15 N7 77.9(6) . .
C16 N7 C15 N6 104.5(5) . .
C19 N7 C15 N6 -77.6(6) . .
Ba1 O4 C16 N7 -89.3(6) . .
Ba1 O4 C16 N8 92.6(5) . .
C19 N7 C16 O4 -178.7(5) . .
C15 N7 C16 O4 -0.9(7) . .
C19 N7 C16 N8 -0.6(7) . .
C15 N7 C16 N8 177.3(4) . .
C17 N8 C16 O4 178.4(5) . .
C20 N8 C16 O4 0.4(7) . .
C17 N8 C16 N7 0.3(7) . .
C20 N8 C16 N7 -177.7(4) . .
C16 N8 C17 N8 88.1(7) . 7_575
C20 N8 C17 N8 -93.8(6) . 7_575
C16 N8 C17 C18 -32.3(7) . .
C20 N8 C17 C18 145.7(5) . .
N8 C17 C18 C19 61.4(4) . .
N8 C17 C18 C19 -61.4(4) 7_575 .
C16 N7 C19 N7 -88.1(7) . 7_575
C15 N7 C19 N7 94.0(6) . 7_575
C16 N7 C19 C18 32.9(7) . .
C15 N7 C19 C18 -144.9(5) . .
C17 C18 C19 N7 61.8(4) . 7_575
C17 C18 C19 N7 -61.8(4) . .
C21 N9 C20 N8 103.4(5) . .
C24 N9 C20 N8 -79.7(6) . .
C16 N8 C20 N9 -102.0(5) . .
C17 N8 C20 N9 79.9(6) . .
Ba1 O5 C21 N9 -92.0(5) . .
Ba1 O5 C21 N10 90.1(5) . .
C20 N9 C21 O5 0.1(7) . .
C24 N9 C21 O5 -176.7(4) . .
C20 N9 C21 N10 178.1(4) . .
C24 N9 C21 N10 1.3(7) . .
C22 N10 C21 O5 176.8(4) . .
C25 N10 C21 O5 0.1(7) . .
C22 N10 C21 N9 -1.1(7) . .
C25 N10 C21 N9 -177.9(4) . .
C21 N10 C22 N10 89.2(7) . 7_575
C25 N10 C22 N10 -94.0(6) . 7_575
C21 N10 C22 C23 -31.8(7) . .
C25 N10 C22 C23 144.9(5) . .
N10 C22 C23 C24 -61.8(4) 7_575 .
N10 C22 C23 C24 61.8(4) . .
C21 N9 C24 N9 -89.2(7) . 7_575
C20 N9 C24 N9 93.9(6) . 7_575
C21 N9 C24 C23 31.7(7) . .
C20 N9 C24 C23 -145.2(5) . .
C22 C23 C24 N9 -61.6(4) . .
C22 C23 C24 N9 61.6(4) . 7_575
C1 N1 C25 N10 105.9(5) . .
C4 N1 C25 N10 -78.6(6) . .
C21 N10 C25 N1 -105.0(5) . .
C22 N10 C25 N1 78.1(6) . .
